data_4500872
loop_
_publ_author_name
'Andr\'e, V\^ania'
'Cunha-Silva, Lu\'is'
'Duarte, M. Teresa'
'Santos, Pedro Paulo'

_publ_section_title
;
 First Crystal Structures of the Antihypertensive Drug Perindopril
 Erbumine: A Novel Hydrated Form and Polymorphs \a and \b
;
_journal_issue 9
_journal_name_full 'Crystal Growth &amp; Design'
_journal_page_first 3703
_journal_paper_doi 10.1021/cg200430z
_journal_volume 11
_journal_year 2011
_chemical_formula_moiety 'C23 H43 N3 O5'
_chemical_formula_sum 'C23 H43 N3 O5'
_chemical_formula_weight 441.60
_chemical_name_systematic
; 
 ? 
;
_space_group_IT_number 19
_symmetry_cell_setting orthorhombic
_symmetry_space_group_name_Hall 'P 2ac 2ab'
_symmetry_space_group_name_H-M 'P 21 21 21'
_atom_sites_solution_hydrogens geom
_atom_sites_solution_primary direct
_atom_sites_solution_secondary difmap
_audit_creation_method SHELXL-97
_cell_angle_alpha 90.00
_cell_angle_beta 90.00
_cell_angle_gamma 90.00
_cell_formula_units_Z 4
_cell_length_a 6.574(6)
_cell_length_b 12.213(7)
_cell_length_c 31.326(9)
_cell_measurement_reflns_used 16246
_cell_measurement_temperature 150(2)
_cell_measurement_theta_max 25.70
_cell_measurement_theta_min 1.79
_cell_volume 2515(3)
_computing_cell_refinement 'BRUKER SMART (Bruker, 2005)'
_computing_data_collection 'BRUKER APEX2 (Bruker, 2005)'
_computing_data_reduction 'BRUKER SAINT (Bruker, 2005)'
_computing_molecular_graphics 'ORTEP 3.2 (Farrugia, 1997) and Mercury 2.2'
_computing_structure_refinement 'SHELXL-97 (Sheldrick, 2008)'
_computing_structure_solution 'SIR 97 (Altomare et al, 1999)'
_diffrn_ambient_temperature 150(2)
_diffrn_measured_fraction_theta_full 0.989
_diffrn_measured_fraction_theta_max 0.989
_diffrn_measurement_device_type 'Bruker APEX-II CCD area detector'
_diffrn_measurement_method 'phi and omega scans'
_diffrn_radiation_monochromator graphite
_diffrn_radiation_source 'fine-focus sealed tube'
_diffrn_radiation_type MoK\a
_diffrn_radiation_wavelength 0.71069
_diffrn_reflns_av_R_equivalents 0.0612
_diffrn_reflns_av_sigmaI/netI 0.0717
_diffrn_reflns_limit_h_max 6
_diffrn_reflns_limit_h_min -8
_diffrn_reflns_limit_k_max 13
_diffrn_reflns_limit_k_min -14
_diffrn_reflns_limit_l_max 38
_diffrn_reflns_limit_l_min -38
_diffrn_reflns_number 16246
_diffrn_reflns_theta_full 25.70
_diffrn_reflns_theta_max 25.70
_diffrn_reflns_theta_min 1.79
_exptl_absorpt_coefficient_mu 0.082
_exptl_absorpt_correction_type none
_exptl_crystal_density_diffrn 1.166
_exptl_crystal_density_meas ?
_exptl_crystal_density_method 'not measured'
_exptl_crystal_F_000 968
_refine_diff_density_max 2.307
_refine_diff_density_min -0.745
_refine_diff_density_rms 0.173
_refine_ls_abs_structure_details 'Flack H D (1983), Acta Cryst. A39, 876-881'
_refine_ls_abs_structure_Flack 0(4)
_refine_ls_extinction_coef 0.029(10)
_refine_ls_extinction_expression Fc^*^=kFc[1+0.001xFc^2^\l^3^/sin(2\q)]^-1/4^
_refine_ls_extinction_method SHELXL
_refine_ls_goodness_of_fit_ref 1.606
_refine_ls_hydrogen_treatment mixed
_refine_ls_matrix_type full
_refine_ls_number_parameters 282
_refine_ls_number_reflns 4715
_refine_ls_number_restraints 26
_refine_ls_restrained_S_all 1.620
_refine_ls_R_factor_all 0.1918
_refine_ls_R_factor_gt 0.1526
_refine_ls_shift/su_max 1.332
_refine_ls_shift/su_mean 0.058
_refine_ls_structure_factor_coef Fsqd
_refine_ls_weighting_details 'calc w=1/[\s^2^(Fo^2^)+(0.2000P)^2^+0.0000P] where P=(Fo^2^+2Fc^2^)/3'
_refine_ls_weighting_scheme calc
_refine_ls_wR_factor_gt 0.3855
_refine_ls_wR_factor_ref 0.4119
_reflns_number_gt 3399
_reflns_number_total 4715
_reflns_threshold_expression >2sigma(I)
_cod_data_source_file cg200430z_si_001.cif
_cod_data_source_block PERIalfa
_cod_depositor_comments
;
The following automatic conversions were performed:

'_symmetry_cell_setting' value 'Orthorhombic' changed to
'orthorhombic' according to
/home/saulius/struct/CIF-dictionaries/cif_core.dic dictionary named
'cif_core.dic' version 2.4.1 from 2010-06-29.

Automatic conversion script
Id: cif_fix_values 1715 2011-07-08 13:25:40Z adriana 

The following automatic conversions were performed:

'_exptl_crystal_density_meas' value 'not measured' was changed to '?'
- the value is perceived as not measured.

Automatic conversion script
Id: cif_fix_values 3008 2015-01-20 13:52:24Z robertas 
;
_cod_original_sg_symbol_H-M P212121
_cod_database_code 4500872

loop_
_symmetry_equiv_pos_as_xyz
'x, y, z'
'-x+1/2, -y, z+1/2'
'x+1/2, -y+1/2, -z'
'-x, y+1/2, -z+1/2'

loop_
_atom_site_label
_atom_site_type_symbol
_atom_site_fract_x
_atom_site_fract_y
_atom_site_fract_z
_atom_site_U_iso_or_equiv
_atom_site_adp_type
_atom_site_occupancy
_atom_site_symmetry_multiplicity
_atom_site_calc_flag
_atom_site_refinement_flags
O1 O 0.1794(7) 0.3350(4) 0.03985(15) 0.0243(11) Uani 1 1 d .
O2 O 0.4765(7) 0.4188(4) 0.05299(15) 0.0240(11) Uani 1 1 d .
O3 O 0.3336(8) 0.3908(4) 0.15551(18) 0.0360(14) Uani 1 1 d .
O4 O 0.431(3) 0.7289(16) 0.2560(5) 0.246(13) Uani 1 1 d .
O5 O 0.1288(11) 0.6879(13) 0.2148(2) 0.122(5) Uani 1 1 d D
N1 N 0.3050(9) 0.5439(4) 0.11722(18) 0.0219(13) Uani 1 1 d .
N2 N 0.4917(9) 0.5096(5) 0.22563(19) 0.0294(15) Uani 1 1 d .
H3 H 0.5593 0.4541 0.2366 0.035 Uiso 1 1 calc R
C1 C 0.3101(12) 0.6645(6) 0.1093(2) 0.0289(17) Uani 1 1 d .
H1 H 0.3119 0.7046 0.1371 0.035 Uiso 1 1 calc R
C2 C 0.4918(12) 0.6991(6) 0.0823(3) 0.0346(19) Uani 1 1 d .
H2A H 0.6174 0.6946 0.0997 0.041 Uiso 1 1 calc R
H2B H 0.5065 0.6485 0.0578 0.041 Uiso 1 1 calc R
C3 C 0.4646(13) 0.8146(7) 0.0662(3) 0.046(2) Uani 1 1 d .
H3A H 0.4572 0.8654 0.0907 0.055 Uiso 1 1 calc R
H3B H 0.5841 0.8353 0.0487 0.055 Uiso 1 1 calc R
C4 C 0.2752(14) 0.8259(6) 0.0397(3) 0.044(2) Uani 1 1 d .
H4A H 0.2864 0.7788 0.0141 0.053 Uiso 1 1 calc R
H4B H 0.2616 0.9027 0.0300 0.053 Uiso 1 1 calc R
C5 C 0.0875(13) 0.7938(6) 0.0649(3) 0.036(2) Uani 1 1 d .
H5A H -0.0309 0.7928 0.0454 0.044 Uiso 1 1 calc R
H5B H 0.0615 0.8504 0.0869 0.044 Uiso 1 1 calc R
C6 C 0.1038(11) 0.6820(6) 0.0869(3) 0.0283(17) Uani 1 1 d .
H6 H -0.0058 0.6772 0.1090 0.034 Uiso 1 1 calc R
C7 C 0.0852(13) 0.5824(6) 0.0575(3) 0.0332(18) Uani 1 1 d .
H7A H 0.1665 0.5921 0.0312 0.040 Uiso 1 1 calc R
H7B H -0.0583 0.5683 0.0497 0.040 Uiso 1 1 calc R
C8 C 0.1722(9) 0.4889(5) 0.0858(2) 0.0187(15) Uani 1 1 d .
H8 H 0.0587 0.4504 0.1009 0.022 Uiso 1 1 calc R
C9 C 0.2903(11) 0.4073(5) 0.0580(2) 0.0240(15) Uani 1 1 d .
C10 C 0.3749(11) 0.4873(6) 0.1501(2) 0.0260(16) Uani 1 1 d .
C11 C 0.5277(11) 0.5441(6) 0.1807(2) 0.0256(16) Uani 1 1 d .
H11 H 0.5148 0.6254 0.1782 0.031 Uiso 1 1 calc R
C12 C 0.7373(12) 0.5086(7) 0.1670(2) 0.0346(18) Uani 1 1 d .
H12A H 0.8392 0.5443 0.1851 0.052 Uiso 1 1 calc R
H12B H 0.7597 0.5295 0.1372 0.052 Uiso 1 1 calc R
H12C H 0.7494 0.4290 0.1699 0.052 Uiso 1 1 calc R
C13 C 0.351(3) 0.5659(11) 0.2500(7) 0.172(13) Uani 1 1 d D
H13 H 0.4586 0.5926 0.2699 0.207 Uiso 1 1 calc R
C14 C 0.234(3) 0.5194(11) 0.2851(5) 0.218(18) Uani 1 1 d D
H14A H 0.3145 0.5141 0.3118 0.262 Uiso 1 1 calc R
H14B H 0.1750 0.4472 0.2780 0.262 Uiso 1 1 calc R
C15 C 0.0745(13) 0.6101(9) 0.2868(3) 0.050(2) Uani 1 1 d D
H15A H 0.1294 0.6576 0.2639 0.060 Uiso 1 1 calc R
H15B H 0.1197 0.6464 0.3135 0.060 Uiso 1 1 calc R
C16 C -0.153(3) 0.6519(12) 0.2863(4) 0.150(11) Uani 1 1 d D
H16A H -0.1556 0.7313 0.2909 0.225 Uiso 1 1 calc R
H16B H -0.2298 0.6155 0.3090 0.225 Uiso 1 1 calc R
H16C H -0.2149 0.6349 0.2586 0.225 Uiso 1 1 calc R
C17 C 0.317(3) 0.6823(12) 0.2317(4) 0.51(5) Uani 1 1 d D
C18 C 0.076(11) 0.766(6) 0.1835(19) 0.66(6) Uani 1 1 d DU
H18A H 0.0603 0.7238 0.1566 0.790 Uiso 1 1 calc R
H18B H 0.1983 0.8119 0.1797 0.790 Uiso 1 1 calc R
C19 C -0.101(7) 0.8451(10) 0.1841(10) 0.40(3) Uani 1 1 d DU
H19A H -0.0819 0.9008 0.1620 0.597 Uiso 1 1 calc R
H19B H -0.1090 0.8806 0.2121 0.597 Uiso 1 1 calc R
H19C H -0.2282 0.8052 0.1786 0.597 Uiso 1 1 calc R
N3 N 0.7749(8) 0.2628(4) 0.03739(18) 0.0208(12) Uani 1 1 d .
H3D H 0.6757 0.3140 0.0409 0.031 Uiso 1 1 calc R
H3E H 0.7648 0.2328 0.0109 0.031 Uiso 1 1 calc R
H3C H 0.8990 0.2949 0.0404 0.031 Uiso 1 1 calc R
C20 C 0.7508(12) 0.1757(5) 0.0701(2) 0.0283(17) Uani 1 1 d .
C21 C 0.9163(12) 0.0921(7) 0.0639(3) 0.0344(19) Uani 1 1 d .
H21A H 1.0491 0.1264 0.0688 0.052 Uiso 1 1 calc R
H21B H 0.9104 0.0633 0.0347 0.052 Uiso 1 1 calc R
H21C H 0.8974 0.0319 0.0843 0.052 Uiso 1 1 calc R
C22 C 0.7674(12) 0.2286(6) 0.1147(2) 0.0289(16) Uani 1 1 d .
H22A H 0.6572 0.2817 0.1184 0.043 Uiso 1 1 calc R
H22B H 0.8988 0.2660 0.1173 0.043 Uiso 1 1 calc R
H22C H 0.7569 0.1717 0.1366 0.043 Uiso 1 1 calc R
C23 C 0.5407(12) 0.1234(6) 0.0632(3) 0.0357(19) Uani 1 1 d .
H23A H 0.4346 0.1784 0.0680 0.053 Uiso 1 1 calc R
H23B H 0.5226 0.0627 0.0832 0.053 Uiso 1 1 calc R
H23C H 0.5309 0.0959 0.0339 0.053 Uiso 1 1 calc R

loop_
_atom_site_aniso_label
_atom_site_aniso_U_11
_atom_site_aniso_U_22
_atom_site_aniso_U_33
_atom_site_aniso_U_23
_atom_site_aniso_U_13
_atom_site_aniso_U_12
O1 0.019(2) 0.031(3) 0.023(2) -0.012(2) -0.0001(19) -0.006(2)
O2 0.022(3) 0.024(2) 0.026(3) -0.004(2) 0.002(2) 0.002(2)
O3 0.048(3) 0.021(3) 0.039(3) 0.002(2) -0.022(3) -0.001(2)
O4 0.32(2) 0.26(2) 0.165(13) -0.143(14) 0.104(15) -0.238(19)
O5 0.032(4) 0.298(15) 0.035(4) -0.027(7) -0.003(3) -0.011(6)
N1 0.024(3) 0.016(3) 0.025(3) -0.004(2) -0.003(3) 0.000(2)
N2 0.029(3) 0.034(3) 0.025(3) -0.003(3) 0.000(3) 0.006(3)
C1 0.035(4) 0.019(3) 0.033(4) -0.004(3) 0.000(3) 0.009(3)
C2 0.028(4) 0.030(4) 0.045(5) 0.002(4) 0.001(4) -0.001(3)
C3 0.034(4) 0.033(4) 0.071(6) 0.011(4) 0.016(4) -0.009(4)
C4 0.059(5) 0.022(4) 0.050(5) 0.008(4) 0.005(5) 0.011(4)
C5 0.042(5) 0.019(4) 0.049(5) 0.003(3) -0.001(4) 0.010(3)
C6 0.025(4) 0.021(4) 0.040(4) 0.001(3) 0.004(3) 0.007(3)
C7 0.035(4) 0.031(4) 0.034(4) -0.012(3) -0.018(3) 0.014(3)
C8 0.009(3) 0.019(3) 0.028(4) -0.005(3) 0.001(3) -0.001(3)
C9 0.025(4) 0.020(3) 0.026(3) -0.004(3) -0.001(3) -0.001(3)
C10 0.026(4) 0.027(4) 0.024(4) 0.000(3) 0.000(3) -0.001(3)
C11 0.032(4) 0.023(4) 0.021(3) -0.002(3) 0.002(3) -0.002(3)
C12 0.034(4) 0.043(5) 0.027(4) -0.011(3) -0.013(3) -0.003(4)
C13 0.24(2) 0.058(8) 0.22(2) 0.083(11) 0.21(2) 0.075(11)
C14 0.54(6) 0.051(8) 0.065(9) 0.000(7) -0.05(2) 0.03(2)
C15 0.042(5) 0.066(7) 0.042(5) -0.002(5) 0.005(4) 0.003(5)
C16 0.32(3) 0.083(10) 0.043(7) -0.010(7) -0.045(12) 0.091(15)
C17 0.65(6) 0.54(5) 0.34(4) -0.41(4) -0.46(5) 0.58(6)
C18 0.74(10) 0.53(7) 0.70(10) 0.37(7) -0.14(7) 0.34(7)
C19 0.83(8) 0.018(7) 0.35(3) -0.069(12) 0.50(5) -0.086(17)
N3 0.014(3) 0.026(3) 0.022(3) -0.003(2) -0.001(2) 0.003(2)
C20 0.037(4) 0.014(3) 0.033(4) 0.001(3) 0.001(3) -0.004(3)
C21 0.036(4) 0.032(4) 0.035(4) 0.003(3) 0.005(3) 0.019(4)
C22 0.040(4) 0.027(4) 0.019(3) 0.000(3) 0.003(3) 0.002(3)
C23 0.033(4) 0.024(4) 0.050(5) 0.005(4) 0.008(4) -0.002(3)

loop_
_atom_type_symbol
_atom_type_description
_atom_type_scat_dispersion_real
_atom_type_scat_dispersion_imag
_atom_type_scat_source
C C 0.0033 0.0016 'International Tables Vol C Tables 4.2.6.8 and 6.1.1.4'
H H 0.0000 0.0000 'International Tables Vol C Tables 4.2.6.8 and 6.1.1.4'
N N 0.0061 0.0033 'International Tables Vol C Tables 4.2.6.8 and 6.1.1.4'
O O 0.0106 0.0060 'International Tables Vol C Tables 4.2.6.8 and 6.1.1.4'

loop_
_geom_angle_atom_site_label_1
_geom_angle_atom_site_label_2
_geom_angle_atom_site_label_3
_geom_angle
C17 O5 C18 122(4)
C10 N1 C8 119.1(6)
C10 N1 C1 129.5(6)
C8 N1 C1 110.6(5)
C13 N2 C11 119.2(9)
N1 C1 C2 112.6(6)
N1 C1 C6 101.1(6)
C2 C1 C6 113.5(6)
C3 C2 C1 110.7(7)
C4 C3 C2 111.7(7)
C3 C4 C5 111.3(7)
C4 C5 C6 114.0(6)
C7 C6 C5 115.6(7)
C7 C6 C1 103.5(6)
C5 C6 C1 112.9(6)
C6 C7 C8 102.2(6)
N1 C8 C9 112.0(5)
N1 C8 C7 105.2(5)
C9 C8 C7 109.9(6)
O2 C9 O1 125.8(6)
O2 C9 C8 119.8(6)
O1 C9 C8 114.3(6)
O3 C10 N1 122.3(7)
O3 C10 C11 119.4(6)
N1 C10 C11 118.2(6)
N2 C11 C12 109.4(6)
N2 C11 C10 110.8(6)
C12 C11 C10 106.8(5)
N2 C13 C14 125.1(10)
N2 C13 C17 110.3(10)
C14 C13 C17 124.3(12)
C13 C14 C15 96.0(10)
C14 C15 C16 152.2(13)
O4 C17 O5 142.2(17)
O4 C17 C13 96.5(18)
O5 C17 C13 108.7(18)
O5 C18 C19 128(4)
N3 C20 C21 108.7(6)
N3 C20 C23 107.2(6)
C21 C20 C23 110.5(6)
N3 C20 C22 108.5(5)
C21 C20 C22 110.4(6)
C23 C20 C22 111.4(7)

loop_
_geom_bond_atom_site_label_1
_geom_bond_atom_site_label_2
_geom_bond_distance
O1 C9 1.278(8)
O2 C9 1.242(8)
O3 C10 1.222(9)
O4 C17 1.21(2)
O5 C17 1.351(16)
O5 C18 1.412(19)
N1 C10 1.324(9)
N1 C8 1.478(9)
N1 C1 1.493(9)
N2 C13 1.384(13)
N2 C11 1.488(9)
C1 C2 1.523(11)
C1 C6 1.542(11)
C2 C3 1.510(12)
C3 C4 1.502(13)
C4 C5 1.517(12)
C5 C6 1.534(10)
C6 C7 1.530(11)
C7 C8 1.555(10)
C8 C9 1.535(9)
C10 C11 1.551(10)
C11 C12 1.507(11)
C13 C14 1.455(16)
C13 C17 1.549(15)
C14 C15 1.528(16)
C15 C16 1.581(16)
C18 C19 1.51(2)
N3 C20 1.485(9)
C20 C21 1.505(10)
C20 C23 1.537(11)
C20 C22 1.544(10)
